data_2019135
loop_
_publ_author_name
'Weil, Matthias'

_publ_section_title
;
 On the (non-)existence of Tutton salts with formula types
 [<i>M</i>(H~2~O)~6~](ClO~4~)~2~(H~2~O)~2~ and
 Na~2~<i>M</i>(SO~4~)~2~(H~2~O)~6~ (<i>M</i> is a first-row transition
 metal)
;
_journal_coeditor_code FN3144
_journal_issue 9
_journal_name_full 'Acta Crystallographica Section C'
_journal_page_first 990
_journal_page_last 994
_journal_paper_doi 10.1107/S0108270113020027
_journal_volume 69
_journal_year 2013
_chemical_formula_iupac '(N H4)2 Cu (S O4)2 (H2 O)6'
_chemical_formula_moiety '2(H4 N +), Cu H12 O6 2+, 2(O4 S 2-)'
_chemical_formula_sum 'Cu H20 N2 O14 S2'
_chemical_formula_weight 399.84
_chemical_name_common 'Tutton salt ammonium copper'
_chemical_name_systematic
;
Diammonium hexaaquacopper(II) disulfate
;
_space_group_IT_number 14
_symmetry_cell_setting monoclinic
_symmetry_space_group_name_Hall '-P 2ybc'
_symmetry_space_group_name_H-M 'P 1 21/c 1'
_atom_sites_solution_hydrogens geom
_atom_sites_solution_primary direct
_atom_sites_solution_secondary difmap
_audit_creation_method SHELXL-97
_cell_angle_alpha 90.00
_cell_angle_beta 106.146(2)
_cell_angle_gamma 90.00
_cell_formula_units_Z 2
_cell_length_a 6.2908(3)
_cell_length_b 12.4043(6)
_cell_length_c 9.2181(5)
_cell_measurement_reflns_used 3539
_cell_measurement_temperature 273(2)
_cell_measurement_theta_max 25.19
_cell_measurement_theta_min 2.83
_cell_volume 690.94(6)
_computing_cell_refinement 'SMART (Bruker, 2002)'
_computing_data_collection 'SMART (Bruker, 2002)'
_computing_data_reduction 'SAINT (Bruker, 2002)'
_computing_molecular_graphics 'ATOMS for Windows (Dowty, 2006) and <i>PLATON</i> (Spek, 2009)'
_computing_publication_material 'publCIF (Westrip, 2010)'
_computing_structure_refinement 'SHELXL97 (Sheldrick, 2008)'
_computing_structure_solution 'coordinates taken from the previous model'
_diffrn_ambient_temperature 273(2)
_diffrn_measured_fraction_theta_full 0.999
_diffrn_measured_fraction_theta_max 0.999
_diffrn_measurement_device_type 'Bruker APEX area-detector'
_diffrn_measurement_method '\f and \w'
_diffrn_radiation_monochromator graphite
_diffrn_radiation_source 'fine-focus sealed tube'
_diffrn_radiation_type MoK\a
_diffrn_radiation_wavelength 0.71073
_diffrn_reflns_av_R_equivalents 0.0000
_diffrn_reflns_av_sigmaI/netI 0.0163
_diffrn_reflns_limit_h_max 7
_diffrn_reflns_limit_h_min -7
_diffrn_reflns_limit_k_max 14
_diffrn_reflns_limit_k_min 0
_diffrn_reflns_limit_l_max 11
_diffrn_reflns_limit_l_min 0
_diffrn_reflns_number 1244
_diffrn_reflns_theta_full 25.19
_diffrn_reflns_theta_max 25.19
_diffrn_reflns_theta_min 2.83
_diffrn_standards_number 0
_exptl_absorpt_coefficient_mu 1.954
_exptl_absorpt_correction_T_max 0.5553
_exptl_absorpt_correction_T_min 0.2900
_exptl_absorpt_correction_type multi-scan
_exptl_absorpt_process_details '(SADABS; Sheldrick, 2004)'
_exptl_crystal_colour 'pale blue'
_exptl_crystal_density_diffrn 1.922
_exptl_crystal_density_method 'not measured'
_exptl_crystal_description prism
_exptl_crystal_F_000 414
_exptl_crystal_size_max 0.60
_exptl_crystal_size_mid 0.52
_exptl_crystal_size_min 0.29
_refine_diff_density_max 0.329
_refine_diff_density_min -0.489
_refine_ls_extinction_method none
_refine_ls_goodness_of_fit_ref 1.143
_refine_ls_hydrogen_treatment mixed
_refine_ls_matrix_type full
_refine_ls_number_parameters 104
_refine_ls_number_reflns 1244
_refine_ls_number_restraints 4
_refine_ls_restrained_S_all 1.141
_refine_ls_R_factor_all 0.0244
_refine_ls_R_factor_gt 0.0239
_refine_ls_shift/su_max 0.000
_refine_ls_shift/su_mean 0.000
_refine_ls_structure_factor_coef Fsqd
_refine_ls_weighting_details 'calc w=1/[\s^2^(Fo^2^)+(0.0409P)^2^+0.3339P] where P=(Fo^2^+2Fc^2^)/3'
_refine_ls_weighting_scheme calc
_refine_ls_wR_factor_gt 0.0693
_refine_ls_wR_factor_ref 0.0696
_reflns_number_gt 1214
_reflns_number_total 1244
_reflns_threshold_expression I>2sigma(I)
_cod_data_source_file fn3144.cif
_cod_data_source_block CI6335_redetermined
_cod_original_sg_symbol_H-M 'P 21/c'
_cod_database_code 2019135
_cod_database_fobs_code 2019135

loop_
_symmetry_equiv_pos_as_xyz
'x, y, z'
'-x, y+1/2, -z+1/2'
'-x, -y, -z'
'x, -y-1/2, z-1/2'

loop_
_atom_site_type_symbol
_atom_site_label
_atom_site_fract_x
_atom_site_fract_y
_atom_site_fract_z
_atom_site_U_iso_or_equiv
_atom_site_adp_type
_atom_site_calc_flag
_atom_site_refinement_flags
_atom_site_occupancy
_atom_site_symmetry_multiplicity
Cu Cu1 0.0000 0.0000 0.0000 0.02060(14) Uani d S 1 2
O O5 -0.2833(2) 0.06496(11) 0.00418(16) 0.0272(3) Uani d . 1 1
H H5 -0.3105 0.1270 -0.0255 0.041 Uiso d R 1 1
H H5A -0.3128 0.0625 0.0850 0.041 Uiso d R 1 1
O O6 -0.0319(3) -0.10911(12) 0.16483(17) 0.0336(4) Uani d . 1 1
H H6 -0.0069 -0.1702 0.1410 0.050 Uiso d R 1 1
H H6A 0.0389 -0.0979 0.2519 0.050 Uiso d R 1 1
O O7 0.1744(3) 0.11558(13) 0.17354(17) 0.0364(4) Uani d . 1 1
H H7 0.3034 0.0998 0.2116 0.055 Uiso d R 1 1
H H7A 0.1137 0.1246 0.2395 0.055 Uiso d R 1 1
S S1 0.74474(8) 0.36089(4) 0.90889(5) 0.02449(16) Uani d . 1 1
O O1 0.5996(3) 0.26780(13) 0.91394(19) 0.0378(4) Uani d . 1 1
O O2 0.6316(2) 0.42946(12) 0.77947(16) 0.0309(4) Uani d . 1 1
O O3 0.7802(3) 0.42346(15) 1.04748(18) 0.0461(5) Uani d . 1 1
O O4 0.9568(3) 0.32162(13) 0.88950(19) 0.0358(4) Uani d . 1 1
N N1 0.6412(3) 0.65141(16) 0.8664(2) 0.0326(4) Uani d D 1 1
H H1N 0.640(5) 0.5830(8) 0.834(3) 0.053(9) Uiso d D 1 1
H H2N 0.612(5) 0.701(2) 0.792(3) 0.068(10) Uiso d D 1 1
H H3N 0.545(4) 0.665(3) 0.920(3) 0.070(10) Uiso d D 1 1
H H4N 0.779(2) 0.654(3) 0.930(3) 0.055(9) Uiso d D 1 1

loop_
_atom_site_aniso_label
_atom_site_aniso_U_11
_atom_site_aniso_U_22
_atom_site_aniso_U_33
_atom_site_aniso_U_12
_atom_site_aniso_U_13
_atom_site_aniso_U_23
Cu1 0.0215(2) 0.0211(2) 0.0188(2) 0.00154(11) 0.00514(15) -0.00044(11)
O5 0.0287(7) 0.0266(7) 0.0280(7) 0.0041(6) 0.0107(6) 0.0029(6)
O6 0.0404(9) 0.0304(8) 0.0280(8) 0.0045(7) 0.0061(7) -0.0024(6)
O7 0.0295(8) 0.0465(9) 0.0326(8) 0.0039(7) 0.0076(7) -0.0023(7)
S1 0.0271(3) 0.0241(3) 0.0217(3) 0.00241(19) 0.0057(2) 0.00303(18)
O1 0.0340(9) 0.0303(8) 0.0497(10) -0.0016(7) 0.0125(7) 0.0113(7)
O2 0.0345(8) 0.0318(8) 0.0259(8) 0.0050(6) 0.0075(6) 0.0085(6)
O3 0.0604(12) 0.0486(10) 0.0254(8) 0.0076(9) 0.0054(8) -0.0059(7)
O4 0.0279(8) 0.0336(8) 0.0464(9) 0.0041(6) 0.0110(7) 0.0020(7)
N1 0.0355(11) 0.0320(11) 0.0326(11) 0.0016(8) 0.0132(9) 0.0003(8)

loop_
_atom_type_symbol
_atom_type_description
_atom_type_scat_dispersion_real
_atom_type_scat_dispersion_imag
_atom_type_scat_source
Cu Cu 0.3201 1.2651 'International Tables Vol C Tables 4.2.6.8 and 6.1.1.4'
H H 0.0000 0.0000 'International Tables Vol C Tables 4.2.6.8 and 6.1.1.4'
O O 0.0106 0.0060 'International Tables Vol C Tables 4.2.6.8 and 6.1.1.4'
N N 0.0061 0.0033 'International Tables Vol C Tables 4.2.6.8 and 6.1.1.4'
S S 0.1246 0.1234 'International Tables Vol C Tables 4.2.6.8 and 6.1.1.4'

loop_
_geom_angle_atom_site_label_1
_geom_angle_atom_site_label_2
_geom_angle_atom_site_label_3
_geom_angle_site_symmetry_1
_geom_angle_site_symmetry_3
_geom_angle
O5 Cu1 O5 3 . 180.00(11)
O5 Cu1 O6 3 . 91.13(6)
O5 Cu1 O6 . . 88.87(6)
O5 Cu1 O6 3 3 88.87(6)
O5 Cu1 O6 . 3 91.13(6)
O6 Cu1 O6 . 3 180.00(11)
O5 Cu1 O7 3 3 89.43(6)
O5 Cu1 O7 . 3 90.57(6)
O6 Cu1 O7 . 3 88.70(6)
O6 Cu1 O7 3 3 91.30(6)
O5 Cu1 O7 3 . 90.57(6)
O5 Cu1 O7 . . 89.43(6)
O6 Cu1 O7 . . 91.30(6)
O6 Cu1 O7 3 . 88.70(6)
O7 Cu1 O7 3 . 180.00(9)
O3 S1 O4 . . 111.00(11)
O3 S1 O2 . . 108.85(10)
O4 S1 O2 . . 109.93(9)
O3 S1 O1 . . 109.45(11)
O4 S1 O1 . . 109.40(9)
O2 S1 O1 . . 108.15(9)
H1N N1 H2N . . 114(3)
H1N N1 H3N . . 115(3)
H2N N1 H3N . . 106(3)
H1N N1 H4N . . 100(3)
H2N N1 H4N . . 115(3)
H3N N1 H4N . . 108(3)

loop_
_geom_bond_atom_site_label_1
_geom_bond_atom_site_label_2
_geom_bond_site_symmetry_2
_geom_bond_distance
_geom_bond_publ_flag
Cu1 O5 3 1.9662(14) ?
Cu1 O5 . 1.9662(14) ?
Cu1 O6 . 2.0857(15) ?
Cu1 O6 3 2.0857(15) ?
Cu1 O7 3 2.2005(16) ?
Cu1 O7 . 2.2005(16) ?
O5 H5 . 0.8188 ?
O5 H5A . 0.8167 ?
O6 H6 . 0.8166 ?
O6 H6A . 0.8145 ?
O7 H7 . 0.8135 ?
O7 H7A . 0.8109 ?
S1 O3 . 1.4580(17) y
S1 O4 . 1.4767(16) y
S1 O2 . 1.4769(14) y
S1 O1 . 1.4808(16) y
N1 H1N . 0.8999(11) ?
N1 H2N . 0.8999(11) ?
N1 H3N . 0.8998(11) ?
N1 H4N . 0.8998(11) ?

loop_
_geom_hbond_atom_site_label_D
_geom_hbond_atom_site_label_H
_geom_hbond_atom_site_label_A
_geom_hbond_site_symmetry_A
_geom_hbond_distance_DH
_geom_hbond_distance_HA
_geom_hbond_distance_DA
_geom_hbond_angle_DHA
O5 H5 O1 1_454 0.82 1.87 2.688(2) 173.8
O5 H5A O2 4_465 0.82 1.92 2.736(2) 174.3
O6 H6 O4 3_656 0.82 1.94 2.749(2) 171.9
O6 H6A O3 2_646 0.81 1.90 2.714(2) 176.3
O7 H7 O2 4_565 0.81 2.02 2.824(2) 171.7
O7 H7A O4 4_465 0.81 2.02 2.821(2) 168.4
N1 H1N O2 . 0.8999(11) 1.966(4) 2.863(2) 175(3)
N1 H2N O1 2_656 0.8999(11) 2.159(16) 2.980(3) 151(3)
N1 H2N O7 3_666 0.8999(11) 2.62(3) 3.174(3) 121(3)
N1 H4N O4 3_767 0.8998(11) 2.023(9) 2.899(3) 164(3)
N1 H3N O1 3_667 0.8998(11) 2.152(11) 3.018(3) 161(3)
N1 H3N O3 3_667 0.8998(11) 2.41(2) 3.113(3) 135(3)
